data_4110809
loop_
_publ_author_name
'Jay S. Siegel'
'Kim K. Baldridge'
'Anthony Linden'
'Reto Dorta'

_publ_section_title
;
 d8 Rhodium and Iridium Complexes of Corannulene
;
_journal_name_full 'Journal of the American Chemical Society'
_journal_page_first 10644
_journal_page_last 10645
_journal_paper_doi 10.1021/ja062110x
_journal_volume 128
_journal_year 2006
_chemical_formula_moiety 'C30 H38 Ir 1+, F6 P 1-, C H2 Cl2'
_chemical_formula_sum 'C31 H40 Cl2 F6 Ir P'
_chemical_formula_weight 820.73
_chemical_name_systematic
; 
 ? 
;
_space_group_IT_number 2
_symmetry_cell_setting triclinic
_symmetry_Int_Tables_number 2
_symmetry_space_group_name_Hall '-P 1'
_symmetry_space_group_name_H-M 'P -1'
_atom_sites_solution_hydrogens geom
_atom_sites_solution_primary heavy
_atom_sites_solution_secondary difmap
_audit_creation_date 05-08-17
_audit_creation_method SHELXL-97
_cell_angle_alpha 110.0050(10)
_cell_angle_beta 95.7554(9)
_cell_angle_gamma 111.3522(10)
_cell_formula_units_Z 2
_cell_length_a 11.8311(2)
_cell_length_b 12.0968(2)
_cell_length_c 12.5093(2)
_cell_measurement_reflns_used 80364
_cell_measurement_temperature 160(1)
_cell_measurement_theta_max 30.0
_cell_measurement_theta_min 2.0
_cell_volume 1514.23(5)
_computing_cell_refinement 'DENZO-SMN (Otwinowski & Minor, 1997)'
_computing_data_collection 'COLLECT (Nonius, 2000)'
_computing_data_reduction 'DENZO-SMN and SCALEPACK (Otwinowski & Minor, 1997)'
_computing_molecular_graphics 'ORTEPII (Johnson, 1976)'
_computing_publication_material 'SHELXL97 and PLATON (Spek, 2005)'
_computing_structure_refinement 'SHELXL97 (Sheldrick, 1997)'
_computing_structure_solution 'DIRDIF94 (Beurskens et al., 1994)'
_diffrn_ambient_temperature 160(1)
_diffrn_detector '65 mm CCD camera on \k goniostat'
_diffrn_detector_area_resol_mean 9
_diffrn_measured_fraction_theta_full 0.998
_diffrn_measured_fraction_theta_max 0.998
_diffrn_measurement_device_type 'Nonius KappaCCD area-detector diffractometer'
_diffrn_measurement_method '\f and \w scans with \k offsets'
_diffrn_radiation_monochromator 'horizontally mounted graphite crystal'
_diffrn_radiation_source 'Nonius FR590 sealed tube generator'
_diffrn_radiation_type 'Mo K\a'
_diffrn_radiation_wavelength 0.71073
_diffrn_reflns_av_R_equivalents 0.0679
_diffrn_reflns_av_sigmaI/netI 0.0501
_diffrn_reflns_limit_h_max 16
_diffrn_reflns_limit_h_min -16
_diffrn_reflns_limit_k_max 16
_diffrn_reflns_limit_k_min -17
_diffrn_reflns_limit_l_max 17
_diffrn_reflns_limit_l_min -17
_diffrn_reflns_number 40137
_diffrn_reflns_theta_full 30.03
_diffrn_reflns_theta_max 30.03
_diffrn_reflns_theta_min 2.06
_diffrn_standards_decay_% 0
_diffrn_standards_number 0
_exptl_absorpt_coefficient_mu 4.708
_exptl_absorpt_correction_T_max 0.720
_exptl_absorpt_correction_T_min 0.489
_exptl_absorpt_correction_type multi-scan
_exptl_absorpt_process_details '(Blessing, 1995)'
_exptl_crystal_colour pale-yellow
_exptl_crystal_density_diffrn 1.800
_exptl_crystal_description plate
_exptl_crystal_F_000 812
_exptl_crystal_size_max 0.25
_exptl_crystal_size_mid 0.20
_exptl_crystal_size_min 0.08
_refine_diff_density_max 1.871
_refine_diff_density_min -1.864
_refine_diff_density_rms 0.205
_refine_ls_extinction_coef 0.0015(3)
_refine_ls_extinction_expression Fc^*^=kFc[1+0.001xFc^2^\l^3^/sin(2\q)]^-1/4^
_refine_ls_extinction_method SHELXL
_refine_ls_goodness_of_fit_ref 1.022
_refine_ls_hydrogen_treatment constr
_refine_ls_matrix_type full
_refine_ls_number_parameters 408
_refine_ls_number_reflns 8838
_refine_ls_number_restraints 127
_refine_ls_restrained_S_all 1.129
_refine_ls_R_factor_all 0.0501
_refine_ls_R_factor_gt 0.0375
_refine_ls_shift/su_max 0.002
_refine_ls_shift/su_mean 0.000
_refine_ls_structure_factor_coef Fsqd
_refine_ls_weighting_details 'w=1/[\s^2^(Fo^2^)+(0.0385P)^2^+4.3116P] where P=(Fo^2^+2Fc^2^)/3'
_refine_ls_weighting_scheme calc
_refine_ls_wR_factor_gt 0.0827
_refine_ls_wR_factor_ref 0.0883
_reflns_number_gt 7624
_reflns_number_total 8838
_reflns_threshold_expression 'I > 2\s(I)'
_cod_data_source_file ja062110xsi20060328_075717.cif
_cod_data_source_block Complex8
_cod_original_cell_volume 1514.22(5)
_cod_original_sg_symbol_H-M 'P -1 '
_cod_database_code 4110809

loop_
_symmetry_equiv_pos_as_xyz
'x, y, z'
'-x, -y, -z'

loop_
_atom_site_label
_atom_site_type_symbol
_atom_site_fract_x
_atom_site_fract_y
_atom_site_fract_z
_atom_site_U_iso_or_equiv
_atom_site_adp_type
_atom_site_occupancy
_atom_site_symmetry_multiplicity
_atom_site_calc_flag
_atom_site_refinement_flags
_atom_site_disorder_assembly
_atom_site_disorder_group
Ir Ir 0.251228(16) 0.051894(16) 0.269282(14) 0.02122(7) Uani 1 1 d . . .
C1 C 0.2371(5) -0.0044(5) 0.4248(4) 0.0281(10) Uani 1 1 d . . .
H1 H 0.2532 -0.0760 0.4243 0.034 Uiso 1 1 calc R . .
C2 C 0.3383(5) 0.1180(5) 0.4640(4) 0.0305(10) Uani 1 1 d . . .
H2 H 0.4198 0.1310 0.4987 0.037 Uiso 1 1 calc R . .
C3 C 0.3191(5) 0.2215(5) 0.4519(4) 0.0314(10) Uani 1 1 d . . .
H3 H 0.3863 0.3057 0.4801 0.038 Uiso 1 1 calc R . .
C4 C 0.1976(5) 0.1971(5) 0.3968(4) 0.0300(10) Uani 1 1 d . . .
H4 H 0.1862 0.2628 0.3781 0.036 Uiso 1 1 calc R . .
C5 C 0.0909(5) 0.0776(5) 0.3680(4) 0.0271(9) Uani 1 1 d . . .
C6 C 0.1096(4) -0.0256(5) 0.3853(4) 0.0260(9) Uani 1 1 d . . .
C7 C 0.0130(5) -0.2470(5) 0.3869(4) 0.0322(10) Uani 1 1 d . . .
H7 H 0.0936 -0.2378 0.4196 0.039 Uiso 1 1 calc R . .
C8 C -0.0919(5) -0.3594(5) 0.3651(5) 0.0361(11) Uani 1 1 d . . .
H8 H -0.0830 -0.4260 0.3839 0.043 Uiso 1 1 calc R . .
C9 C -0.2108(5) -0.3749(5) 0.3156(5) 0.0379(12) Uani 1 1 d . . .
H9 H -0.2825 -0.4530 0.2991 0.046 Uiso 1 1 calc R . .
C10 C -0.2242(5) -0.2773(5) 0.2908(4) 0.0344(11) Uani 1 1 d . . .
H10 H -0.3053 -0.2887 0.2568 0.041 Uiso 1 1 calc R . .
C11 C -0.1188(5) -0.1606(5) 0.3151(4) 0.0288(10) Uani 1 1 d . . .
C12 C 0.0023(4) -0.1462(5) 0.3615(4) 0.0250(9) Uani 1 1 d . . .
C13 C -0.1334(5) -0.0560(5) 0.2954(4) 0.0325(11) Uani 1 1 d . . .
H13 H -0.2150 -0.0674 0.2629 0.039 Uiso 1 1 calc R . .
C14 C -0.0341(5) 0.0585(5) 0.3219(4) 0.0311(10) Uani 1 1 d . . .
H14 H -0.0472 0.1268 0.3100 0.037 Uiso 1 1 calc R . .
C15 C 0.2307(4) -0.1301(4) 0.1408(4) 0.0233(9) Uani 1 1 d . . .
H15 H 0.2111 -0.1374 0.0583 0.028 Uiso 1 1 calc R . .
C16 C 0.3600(5) -0.0530(4) 0.2001(4) 0.0262(9) Uani 1 1 d . . .
H16 H 0.4092 -0.0177 0.1495 0.031 Uiso 1 1 calc R . .
C17 C 0.4358(5) -0.0825(5) 0.2805(5) 0.0309(10) Uani 1 1 d . . .
H171 H 0.3824 -0.1204 0.3264 0.037 Uiso 1 1 calc R . .
H172 H 0.5064 -0.0004 0.3368 0.037 Uiso 1 1 calc R . .
C18 C 0.4882(5) -0.1771(5) 0.2144(5) 0.0364(12) Uani 1 1 d . . .
H181 H 0.5546 -0.1736 0.2720 0.044 Uiso 1 1 calc R . .
H182 H 0.5284 -0.1461 0.1582 0.044 Uiso 1 1 calc R . .
C19 C 0.3931(5) -0.3198(5) 0.1462(5) 0.0354(11) Uani 1 1 d . . .
H191 H 0.3475 -0.3487 0.2008 0.042 Uiso 1 1 calc R . .
H192 H 0.4400 -0.3730 0.1205 0.042 Uiso 1 1 calc R . .
C20 C 0.2957(5) -0.3481(5) 0.0373(5) 0.0348(11) Uani 1 1 d . . .
H201 H 0.3276 -0.2745 0.0136 0.042 Uiso 1 1 calc R . .
H202 H 0.2889 -0.4266 -0.0283 0.042 Uiso 1 1 calc R . .
C21 C 0.1638(5) -0.3692(5) 0.0535(5) 0.0324(10) Uani 1 1 d . . .
H211 H 0.1286 -0.4476 0.0700 0.039 Uiso 1 1 calc R . .
H212 H 0.1097 -0.3867 -0.0215 0.039 Uiso 1 1 calc R . .
C22 C 0.1574(4) -0.2551(4) 0.1522(4) 0.0256(9) Uani 1 1 d . . .
H221 H 0.0688 -0.2691 0.1466 0.031 Uiso 1 1 calc R . .
H222 H 0.1930 -0.2498 0.2298 0.031 Uiso 1 1 calc R . .
C23 C 0.2016(4) 0.0921(4) 0.1204(4) 0.0231(9) Uani 1 1 d . . .
H23 H 0.1819 0.0178 0.0434 0.028 Uiso 1 1 calc R . .
C24 C 0.3319(4) 0.1638(4) 0.1730(4) 0.0256(9) Uani 1 1 d . . .
H24 H 0.3826 0.1282 0.1242 0.031 Uiso 1 1 calc R . .
C25 C 0.3940(5) 0.3101(5) 0.2330(4) 0.0309(10) Uani 1 1 d . . .
H251 H 0.4665 0.3384 0.2987 0.037 Uiso 1 1 calc R . .
H252 H 0.3337 0.3420 0.2660 0.037 Uiso 1 1 calc R . .
C26 C 0.4392(5) 0.3685(5) 0.1454(5) 0.0366(12) Uani 1 1 d . . .
H261 H 0.4681 0.4638 0.1843 0.044 Uiso 1 1 calc R . .
H262 H 0.5127 0.3522 0.1272 0.044 Uiso 1 1 calc R . .
C27 C 0.3421(5) 0.3168(5) 0.0294(5) 0.0341(11) Uani 1 1 d . . .
H271 H 0.3232 0.2243 -0.0151 0.041 Uiso 1 1 calc R . .
H272 H 0.3806 0.3647 -0.0175 0.041 Uiso 1 1 calc R . .
C28 C 0.2176(5) 0.3270(5) 0.0395(4) 0.0292(10) Uani 1 1 d . . .
H281 H 0.2317 0.3943 0.1182 0.035 Uiso 1 1 calc R . .
H282 H 0.1946 0.3577 -0.0196 0.035 Uiso 1 1 calc R . .
C29 C 0.1060(4) 0.2026(4) 0.0226(4) 0.0266(9) Uani 1 1 d . . .
H291 H 0.0981 0.1324 -0.0518 0.032 Uiso 1 1 calc R . .
H292 H 0.0289 0.2167 0.0133 0.032 Uiso 1 1 calc R . .
C30 C 0.1116(4) 0.1555(4) 0.1217(4) 0.0242(9) Uani 1 1 d . . .
H301 H 0.1379 0.2304 0.1984 0.029 Uiso 1 1 calc R . .
H302 H 0.0264 0.0921 0.1141 0.029 Uiso 1 1 calc R . .
P P 0.71171(13) 0.38680(12) 0.55101(11) 0.0350(3) Uani 1 1 d D . .
F1 F 0.8290(3) 0.3900(4) 0.4975(3) 0.0653(11) Uani 1 1 d D A .
F2 F 0.5958(3) 0.3826(4) 0.6061(3) 0.0524(9) Uani 1 1 d D A .
F3A F 0.6139(5) 0.2750(5) 0.4301(4) 0.0543(19) Uani 0.584(7) 1 d PDU A 1
F4A F 0.7925(7) 0.4999(6) 0.6733(4) 0.095(3) Uani 0.584(7) 1 d PDU A 1
F5A F 0.6923(9) 0.4901(6) 0.5069(7) 0.087(3) Uani 0.584(7) 1 d PDU A 1
F6A F 0.7166(8) 0.2817(6) 0.5939(6) 0.070(2) Uani 0.584(7) 1 d PDU A 1
F3B F 0.6393(10) 0.3535(9) 0.4245(5) 0.070(3) Uani 0.416(7) 1 d PDU A 2
F4B F 0.8025(7) 0.4168(9) 0.6716(5) 0.057(2) Uani 0.416(7) 1 d PDU A 2
F5B F 0.7697(10) 0.5363(4) 0.5805(9) 0.076(3) Uani 0.416(7) 1 d PDU A 2
F6B F 0.6722(10) 0.2358(4) 0.5178(9) 0.068(3) Uani 0.416(7) 1 d PDU A 2
Cl1 Cl 0.91820(17) 0.31699(17) 0.23278(17) 0.0565(4) Uani 1 1 d . . .
Cl2 Cl 0.6753(2) 0.09198(19) 0.12857(19) 0.0780(6) Uani 1 1 d . . .
C31 C 0.7593(7) 0.2577(8) 0.2232(6) 0.067(2) Uani 1 1 d . . .
H31A H 0.7246 0.3087 0.1949 0.080 Uiso 1 1 calc R . .
H31B H 0.7467 0.2703 0.3029 0.080 Uiso 1 1 calc R . .

loop_
_atom_site_aniso_label
_atom_site_aniso_U_11
_atom_site_aniso_U_22
_atom_site_aniso_U_33
_atom_site_aniso_U_23
_atom_site_aniso_U_13
_atom_site_aniso_U_12
Ir 0.02294(10) 0.01993(9) 0.02098(10) 0.00748(6) 0.00300(6) 0.01085(7)
C1 0.033(3) 0.031(2) 0.023(2) 0.0115(19) 0.0035(18) 0.017(2)
C2 0.037(3) 0.032(2) 0.020(2) 0.0075(19) 0.0012(19) 0.015(2)
C3 0.036(3) 0.027(2) 0.022(2) 0.0025(18) 0.0024(19) 0.011(2)
C4 0.042(3) 0.030(2) 0.022(2) 0.0100(19) 0.008(2) 0.020(2)
C5 0.036(3) 0.033(2) 0.020(2) 0.0102(18) 0.0118(18) 0.022(2)
C6 0.027(2) 0.037(2) 0.020(2) 0.0128(19) 0.0084(17) 0.019(2)
C7 0.036(3) 0.033(3) 0.032(3) 0.013(2) 0.011(2) 0.019(2)
C8 0.044(3) 0.033(3) 0.036(3) 0.014(2) 0.015(2) 0.020(2)
C9 0.035(3) 0.034(3) 0.039(3) 0.011(2) 0.014(2) 0.011(2)
C10 0.032(3) 0.042(3) 0.029(3) 0.014(2) 0.008(2) 0.016(2)
C11 0.028(2) 0.039(3) 0.023(2) 0.011(2) 0.0093(18) 0.019(2)
C12 0.027(2) 0.029(2) 0.022(2) 0.0090(18) 0.0094(17) 0.0143(19)
C13 0.033(3) 0.044(3) 0.028(2) 0.016(2) 0.010(2) 0.024(2)
C14 0.042(3) 0.041(3) 0.026(2) 0.017(2) 0.015(2) 0.030(2)
C15 0.029(2) 0.0190(19) 0.021(2) 0.0051(16) 0.0086(17) 0.0122(18)
C16 0.031(2) 0.022(2) 0.034(2) 0.0132(19) 0.0136(19) 0.0168(19)
C17 0.026(2) 0.031(2) 0.039(3) 0.016(2) 0.006(2) 0.015(2)
C18 0.033(3) 0.035(3) 0.057(3) 0.025(3) 0.019(2) 0.023(2)
C19 0.042(3) 0.030(2) 0.053(3) 0.025(2) 0.026(3) 0.024(2)
C20 0.050(3) 0.024(2) 0.041(3) 0.016(2) 0.024(2) 0.021(2)
C21 0.038(3) 0.023(2) 0.035(3) 0.011(2) 0.011(2) 0.013(2)
C22 0.025(2) 0.020(2) 0.032(2) 0.0094(18) 0.0072(18) 0.0115(18)
C23 0.034(2) 0.0181(19) 0.019(2) 0.0076(16) 0.0048(17) 0.0133(18)
C24 0.029(2) 0.027(2) 0.030(2) 0.0161(19) 0.0105(19) 0.0164(19)
C25 0.026(2) 0.027(2) 0.035(3) 0.012(2) 0.001(2) 0.0083(19)
C26 0.025(2) 0.032(3) 0.057(3) 0.027(3) 0.011(2) 0.009(2)
C27 0.033(3) 0.032(3) 0.044(3) 0.022(2) 0.016(2) 0.015(2)
C28 0.031(2) 0.030(2) 0.034(3) 0.020(2) 0.009(2) 0.015(2)
C29 0.028(2) 0.024(2) 0.030(2) 0.0141(19) 0.0033(18) 0.0118(19)
C30 0.025(2) 0.0189(19) 0.024(2) 0.0085(17) 0.0002(17) 0.0067(17)
P 0.0440(8) 0.0278(6) 0.0261(6) 0.0092(5) 0.0081(6) 0.0097(6)
F1 0.051(2) 0.087(3) 0.039(2) 0.017(2) 0.0169(17) 0.016(2)
F2 0.049(2) 0.059(2) 0.0406(19) 0.0110(17) 0.0137(16) 0.0229(18)
F3A 0.043(3) 0.059(4) 0.035(3) 0.002(3) 0.011(3) 0.011(3)
F4A 0.044(4) 0.100(6) 0.054(4) -0.035(4) 0.008(3) 0.003(4)
F5A 0.109(6) 0.058(4) 0.100(6) 0.050(4) 0.024(5) 0.027(4)
F6A 0.091(5) 0.094(5) 0.080(5) 0.063(4) 0.036(4) 0.066(4)
F3B 0.063(5) 0.112(6) 0.047(5) 0.033(5) 0.007(4) 0.050(5)
F4B 0.047(4) 0.092(6) 0.036(4) 0.023(4) 0.017(3) 0.035(4)
F5B 0.072(6) 0.040(4) 0.112(7) 0.022(5) 0.032(5) 0.024(4)
F6B 0.061(5) 0.041(4) 0.085(6) 0.011(4) 0.010(5) 0.021(4)
Cl1 0.0552(10) 0.0527(9) 0.0719(11) 0.0291(8) 0.0196(8) 0.0296(8)
Cl2 0.0859(15) 0.0542(10) 0.0739(13) 0.0230(10) 0.0414(11) 0.0065(10)
C31 0.054(4) 0.077(5) 0.046(4) -0.005(4) 0.009(3) 0.033(4)

loop_
_atom_type_symbol
_atom_type_description
_atom_type_number_in_cell
_atom_type_scat_dispersion_real
_atom_type_scat_dispersion_imag
_atom_type_scat_source
C C 62 0.0033 0.0016
; International Tables for Crystallography (1992). 
Vol. C, Tables 4.2.6.8 and 6.1.1.4
;
H H 80 0.0000 0.0000
; International Tables for Crystallography (1992). 
Vol. C, Tables 4.2.6.8 and 6.1.1.4
;
Cl Cl 4 0.1484 0.1585
; International Tables for Crystallography (1992). 
Vol. C, Tables 4.2.6.8 and 6.1.1.4
;
F F 12 0.0171 0.0103
; International Tables for Crystallography (1992). 
Vol. C, Tables 4.2.6.8 and 6.1.1.4
;
Ir Ir 2 -1.4442 7.9887
; International Tables for Crystallography (1992). 
Vol. C, Tables 4.2.6.8 and 6.1.1.4
;
P P 2 0.1023 0.0942
; International Tables for Crystallography (1992). 
Vol. C, Tables 4.2.6.8 and 6.1.1.4
;

loop_
_geom_angle_atom_site_label_1
_geom_angle_atom_site_label_2
_geom_angle_atom_site_label_3
_geom_angle
C15 Ir C24 95.36(17)
C15 Ir C23 85.51(16)
C24 Ir C23 38.29(17)
C15 Ir C16 38.53(17)
C24 Ir C16 84.13(17)
C23 Ir C16 99.05(17)
C15 Ir C4 158.72(19)
C24 Ir C4 98.16(17)
C23 Ir C4 95.01(16)
C16 Ir C4 159.59(19)
C15 Ir C1 97.91(17)
C24 Ir C1 157.22(19)
C23 Ir C1 161.31(18)
C16 Ir C1 94.86(17)
C4 Ir C1 75.19(17)
C15 Ir C2 121.15(17)
C24 Ir C2 121.59(18)
C23 Ir C2 151.48(17)
C16 Ir C2 97.30(18)
C4 Ir C2 64.14(17)
C1 Ir C2 35.84(18)
C15 Ir C3 156.42(18)
C24 Ir C3 97.57(18)
C23 Ir C3 116.54(17)
C16 Ir C3 123.72(18)
C4 Ir C3 35.90(18)
C1 Ir C3 64.10(18)
C2 Ir C3 35.69(17)
C15 Ir C5 123.66(17)
C24 Ir C5 123.17(16)
C23 Ir C5 100.17(16)
C16 Ir C5 152.04(17)
C4 Ir C5 35.28(18)
C1 Ir C5 62.63(16)
C2 Ir C5 74.48(17)
C3 Ir C5 63.49(18)
C15 Ir C6 100.32(16)
C24 Ir C6 157.02(16)
C23 Ir C6 126.29(16)
C16 Ir C6 118.46(16)
C4 Ir C6 62.38(17)
C1 Ir C6 35.04(16)
C2 Ir C6 63.08(17)
C3 Ir C6 74.10(17)
C5 Ir C6 33.92(15)
C2 C1 C6 122.3(4)
C2 C1 Ir 72.4(3)
C6 C1 Ir 79.7(3)
C2 C1 H1 118.8
C6 C1 H1 118.8
Ir C1 H1 119.9
C1 C2 C3 119.9(5)
C1 C2 Ir 71.8(3)
C3 C2 Ir 73.0(3)
C1 C2 H2 120.1
C3 C2 H2 120.1
Ir C2 H2 127.1
C2 C3 C4 118.2(5)
C2 C3 Ir 71.3(3)
C4 C3 Ir 70.6(3)
C2 C3 H3 120.9
C4 C3 H3 120.9
Ir C3 H3 129.4
C3 C4 C5 122.5(4)
C3 C4 Ir 73.5(3)
C5 C4 Ir 78.3(3)
C3 C4 H4 118.7
C5 C4 H4 118.7
Ir C4 H4 120.5
C6 C5 C4 118.8(4)
C6 C5 C14 119.3(5)
C4 C5 C14 121.9(4)
C6 C5 Ir 74.7(3)
C4 C5 Ir 66.4(3)
C14 C5 Ir 130.6(3)
C5 C6 C1 117.1(4)
C5 C6 C12 119.9(4)
C1 C6 C12 122.9(4)
C5 C6 Ir 71.4(3)
C1 C6 Ir 65.2(3)
C12 C6 Ir 134.4(3)
C8 C7 C12 121.1(5)
C8 C7 H7 119.4
C12 C7 H7 119.4
C7 C8 C9 120.1(5)
C7 C8 H8 120.0
C9 C8 H8 120.0
C10 C9 C8 120.1(5)
C10 C9 H9 120.0
C8 C9 H9 120.0
C9 C10 C11 120.8(5)
C9 C10 H10 119.6
C11 C10 H10 119.6
C10 C11 C12 119.3(5)
C10 C11 C13 120.8(5)
C12 C11 C13 119.9(5)
C7 C12 C11 118.6(5)
C7 C12 C6 122.9(4)
C11 C12 C6 118.5(4)
C14 C13 C11 121.8(5)
C14 C13 H13 119.1
C11 C13 H13 119.1
C13 C14 C5 120.5(4)
C13 C14 H14 119.8
C5 C14 H14 119.8
C16 C15 C22 121.3(4)
C16 C15 Ir 71.4(2)
C22 C15 Ir 120.1(3)
C16 C15 H15 112.7
C22 C15 H15 112.7
Ir C15 H15 112.7
C15 C16 C17 125.2(4)
C15 C16 Ir 70.0(2)
C17 C16 Ir 119.5(3)
C15 C16 H16 111.9
C17 C16 H16 111.9
Ir C16 H16 111.9
C16 C17 C18 112.8(4)
C16 C17 H171 109.0
C18 C17 H171 109.0
C16 C17 H172 109.0
C18 C17 H172 109.0
H171 C17 H172 107.8
C17 C18 C19 116.2(4)
C17 C18 H181 108.2
C19 C18 H181 108.2
C17 C18 H182 108.2
C19 C18 H182 108.2
H181 C18 H182 107.4
C18 C19 C20 115.7(4)
C18 C19 H191 108.4
C20 C19 H191 108.4
C18 C19 H192 108.4
C20 C19 H192 108.4
H191 C19 H192 107.4
C21 C20 C19 115.6(4)
C21 C20 H201 108.4
C19 C20 H201 108.4
C21 C20 H202 108.4
C19 C20 H202 108.4
H201 C20 H202 107.4
C20 C21 C22 115.1(4)
C20 C21 H211 108.5
C22 C21 H211 108.5
C20 C21 H212 108.5
C22 C21 H212 108.5
H211 C21 H212 107.5
C15 C22 C21 109.4(4)
C15 C22 H221 109.8
C21 C22 H221 109.8
C15 C22 H222 109.8
C21 C22 H222 109.8
H221 C22 H222 108.2
C24 C23 C30 123.0(4)
C24 C23 Ir 70.3(2)
C30 C23 Ir 119.3(3)
C24 C23 H23 112.6
C30 C23 H23 112.6
Ir C23 H23 112.6
C23 C24 C25 122.8(4)
C23 C24 Ir 71.4(3)
C25 C24 Ir 120.0(3)
C23 C24 H24 112.3
C25 C24 H24 112.3
Ir C24 H24 112.3
C24 C25 C26 110.5(4)
C24 C25 H251 109.6
C26 C25 H251 109.6
C24 C25 H252 109.6
C26 C25 H252 109.6
H251 C25 H252 108.1
C27 C26 C25 115.8(4)
C27 C26 H261 108.3
C25 C26 H261 108.3
C27 C26 H262 108.3
C25 C26 H262 108.3
H261 C26 H262 107.4
C26 C27 C28 116.2(4)
C26 C27 H271 108.2
C28 C27 H271 108.2
C26 C27 H272 108.2
C28 C27 H272 108.2
H271 C27 H272 107.4
C29 C28 C27 116.5(4)
C29 C28 H281 108.2
C27 C28 H281 108.2
C29 C28 H282 108.2
C27 C28 H282 108.2
H281 C28 H282 107.3
C28 C29 C30 116.1(4)
C28 C29 H291 108.3
C30 C29 H291 108.3
C28 C29 H292 108.3
C30 C29 H292 108.3
H291 C29 H292 107.4
C23 C30 C29 113.1(4)
C23 C30 H301 109.0
C29 C30 H301 109.0
C23 C30 H302 109.0
C29 C30 H302 109.0
H301 C30 H302 107.8
F6A P F4A 92.3(2)
F3B P F5B 91.5(2)
F6A P F2 87.7(3)
F3B P F2 94.7(5)
F4A P F2 84.8(3)
F5B P F2 96.4(5)
F6A P F1 91.3(4)
F3B P F1 86.3(5)
F4A P F1 94.7(3)
F5B P F1 84.2(5)
F2 P F1 178.9(2)
F3B P F6B 90.0(2)
F5B P F6B 171.6(6)
F2 P F6B 91.7(5)
F1 P F6B 87.7(5)
F6A P F3A 90.1(2)
F4A P F3A 172.5(4)
F2 P F3A 88.2(3)
F1 P F3A 92.3(3)
F6A P F5A 174.3(5)
F4A P F5A 89.6(2)
F2 P F5A 87.1(4)
F1 P F5A 93.9(4)
F3A P F5A 87.42(19)
F3B P F4B 171.1(5)
F5B P F4B 89.3(2)
F2 P F4B 94.0(4)
F1 P F4B 85.0(4)
F6B P F4B 87.9(2)
Cl1 C31 Cl2 113.4(4)
Cl1 C31 H31A 108.9
Cl2 C31 H31A 108.9
Cl1 C31 H31B 108.9
Cl2 C31 H31B 108.9
H31A C31 H31B 107.7

loop_
_geom_bond_atom_site_label_1
_geom_bond_atom_site_label_2
_geom_bond_distance
Ir C15 2.145(4)
Ir C24 2.145(4)
Ir C23 2.159(4)
Ir C16 2.163(4)
Ir C4 2.265(5)
Ir C1 2.273(5)
Ir C2 2.280(5)
Ir C3 2.302(5)
Ir C5 2.420(5)
Ir C6 2.463(5)
C1 C2 1.401(7)
C1 C6 1.437(6)
C1 H1 0.9500
C2 C3 1.404(7)
C2 H2 0.9500
C3 C4 1.408(7)
C3 H3 0.9500
C4 C5 1.427(7)
C4 H4 0.9500
C5 C6 1.425(6)
C5 C14 1.436(7)
C6 C12 1.452(7)
C7 C8 1.383(8)
C7 C12 1.404(7)
C7 H7 0.9500
C8 C9 1.396(8)
C8 H8 0.9500
C9 C10 1.377(8)
C9 H9 0.9500
C10 C11 1.410(7)
C10 H10 0.9500
C11 C12 1.416(6)
C11 C13 1.432(7)
C13 C14 1.354(8)
C13 H13 0.9500
C14 H14 0.9500
C15 C16 1.421(7)
C15 C22 1.509(6)
C15 H15 1.0000
C16 C17 1.497(6)
C16 H16 1.0000
C17 C18 1.533(7)
C17 H171 0.9900
C17 H172 0.9900
C18 C19 1.535(8)
C18 H181 0.9900
C18 H182 0.9900
C19 C20 1.543(8)
C19 H191 0.9900
C19 H192 0.9900
C20 C21 1.533(7)
C20 H201 0.9900
C20 H202 0.9900
C21 C22 1.537(6)
C21 H211 0.9900
C21 H212 0.9900
C22 H221 0.9900
C22 H222 0.9900
C23 C24 1.412(7)
C23 C30 1.521(6)
C23 H23 1.0000
C24 C25 1.506(6)
C24 H24 1.0000
C25 C26 1.535(7)
C25 H251 0.9900
C25 H252 0.9900
C26 C27 1.529(8)
C26 H261 0.9900
C26 H262 0.9900
C27 C28 1.536(7)
C27 H271 0.9900
C27 H272 0.9900
C28 C29 1.527(7)
C28 H281 0.9900
C28 H282 0.9900
C29 C30 1.536(6)
C29 H291 0.9900
C29 H292 0.9900
C30 H301 0.9900
C30 H302 0.9900
P F6A 1.556(3)
P F3B 1.563(4)
P F4A 1.565(3)
P F5B 1.570(4)
P F2 1.588(3)
P F1 1.594(3)
P F6B 1.597(4)
P F3A 1.602(3)
P F5A 1.604(4)
P F4B 1.605(4)
Cl1 C31 1.726(8)
Cl2 C31 1.760(8)
C31 H31A 0.9900
C31 H31B 0.9900

loop_
_geom_torsion_atom_site_label_1
_geom_torsion_atom_site_label_2
_geom_torsion_atom_site_label_3
_geom_torsion_atom_site_label_4
_geom_torsion
C15 Ir C1 C2 134.4(3)
C24 Ir C1 C2 9.3(6)
C23 Ir C1 C2 -126.2(5)
C16 Ir C1 C2 95.7(3)
C4 Ir C1 C2 -66.2(3)
C3 Ir C1 C2 -29.6(3)
C5 Ir C1 C2 -101.7(3)
C6 Ir C1 C2 -128.9(4)
C15 Ir C1 C6 -96.7(3)
C24 Ir C1 C6 138.2(4)
C23 Ir C1 C6 2.7(7)
C16 Ir C1 C6 -135.4(3)
C4 Ir C1 C6 62.7(3)
C2 Ir C1 C6 128.9(4)
C3 Ir C1 C6 99.3(3)
C5 Ir C1 C6 27.2(3)
C6 C1 C2 C3 -8.0(7)
Ir C1 C2 C3 57.0(4)
C6 C1 C2 Ir -65.0(4)
C15 Ir C2 C1 -55.8(3)
C24 Ir C2 C1 -175.8(3)
C23 Ir C2 C1 147.2(4)
C16 Ir C2 C1 -88.2(3)
C4 Ir C2 C1 100.7(3)
C3 Ir C2 C1 130.5(5)
C5 Ir C2 C1 64.5(3)
C6 Ir C2 C1 30.1(3)
C15 Ir C2 C3 173.8(3)
C24 Ir C2 C3 53.8(4)
C23 Ir C2 C3 16.7(6)
C16 Ir C2 C3 141.3(3)
C4 Ir C2 C3 -29.7(3)
C1 Ir C2 C3 -130.5(5)
C5 Ir C2 C3 -66.0(3)
C6 Ir C2 C3 -100.4(3)
C1 C2 C3 C4 -1.8(7)
Ir C2 C3 C4 54.6(4)
C1 C2 C3 Ir -56.5(4)
C15 Ir C3 C2 -13.4(6)
C24 Ir C3 C2 -136.1(3)
C23 Ir C3 C2 -171.2(3)
C16 Ir C3 C2 -48.1(4)
C4 Ir C3 C2 130.4(5)
C1 Ir C3 C2 29.7(3)
C5 Ir C3 C2 100.5(3)
C6 Ir C3 C2 65.8(3)
C15 Ir C3 C4 -143.8(4)
C24 Ir C3 C4 93.5(3)
C23 Ir C3 C4 58.4(3)
C16 Ir C3 C4 -178.6(3)
C1 Ir C3 C4 -100.7(3)
C2 Ir C3 C4 -130.4(5)
C5 Ir C3 C4 -29.9(3)
C6 Ir C3 C4 -64.6(3)
C2 C3 C4 C5 8.9(7)
Ir C3 C4 C5 63.8(4)
C2 C3 C4 Ir -55.0(4)
C15 Ir C4 C3 139.4(5)
C24 Ir C4 C3 -91.6(3)
C23 Ir C4 C3 -130.1(3)
C16 Ir C4 C3 3.5(7)
C1 Ir C4 C3 66.1(3)
C2 Ir C4 C3 29.6(3)
C5 Ir C4 C3 129.4(4)
C6 Ir C4 C3 101.3(3)
C15 Ir C4 C5 10.0(6)
C24 Ir C4 C5 139.0(3)
C23 Ir C4 C5 100.5(3)
C16 Ir C4 C5 -125.9(5)
C1 Ir C4 C5 -63.3(3)
C2 Ir C4 C5 -99.8(3)
C3 Ir C4 C5 -129.4(4)
C6 Ir C4 C5 -28.1(2)
C3 C4 C5 C6 -6.0(7)
Ir C4 C5 C6 55.4(4)
C3 C4 C5 C14 174.1(4)
Ir C4 C5 C14 -124.4(4)
C3 C4 C5 Ir -61.5(4)
C15 Ir C5 C6 52.8(3)
C24 Ir C5 C6 177.5(3)
C23 Ir C5 C6 144.2(3)
C16 Ir C5 C6 11.4(5)
C4 Ir C5 C6 -131.6(4)
C1 Ir C5 C6 -28.1(3)
C2 Ir C5 C6 -64.6(3)
C3 Ir C5 C6 -101.1(3)
C15 Ir C5 C4 -175.6(3)
C24 Ir C5 C4 -50.9(3)
C23 Ir C5 C4 -84.3(3)
C16 Ir C5 C4 143.0(4)
C1 Ir C5 C4 103.5(3)
C2 Ir C5 C4 67.0(3)
C3 Ir C5 C4 30.4(3)
C6 Ir C5 C4 131.6(4)
C15 Ir C5 C14 -62.9(5)
C24 Ir C5 C14 61.8(5)
C23 Ir C5 C14 28.4(5)
C16 Ir C5 C14 -104.3(5)
C4 Ir C5 C14 112.7(6)
C1 Ir C5 C14 -143.8(5)
C2 Ir C5 C14 179.7(5)
C3 Ir C5 C14 143.1(5)
C6 Ir C5 C14 -115.8(6)
C4 C5 C6 C1 -3.6(6)
C14 C5 C6 C1 176.3(4)
Ir C5 C6 C1 47.9(4)
C4 C5 C6 C12 177.3(4)
C14 C5 C6 C12 -2.8(6)
Ir C5 C6 C12 -131.2(4)
C4 C5 C6 Ir -51.5(4)
C14 C5 C6 Ir 128.4(4)
C2 C1 C6 C5 10.6(7)
Ir C1 C6 C5 -50.8(4)
C2 C1 C6 C12 -170.3(4)
Ir C1 C6 C12 128.3(4)
C2 C1 C6 Ir 61.4(4)
C15 Ir C6 C5 -137.6(3)
C24 Ir C6 C5 -5.3(6)
C23 Ir C6 C5 -45.6(3)
C16 Ir C6 C5 -173.9(3)
C4 Ir C6 C5 29.2(3)
C1 Ir C6 C5 133.3(4)
C2 Ir C6 C5 102.6(3)
C3 Ir C6 C5 65.9(3)
C15 Ir C6 C1 89.1(3)
C24 Ir C6 C1 -138.6(4)
C23 Ir C6 C1 -178.9(3)
C16 Ir C6 C1 52.8(3)
C4 Ir C6 C1 -104.1(3)
C2 Ir C6 C1 -30.7(3)
C3 Ir C6 C1 -67.4(3)
C5 Ir C6 C1 -133.3(4)
C15 Ir C6 C12 -23.6(5)
C24 Ir C6 C12 108.6(5)
C23 Ir C6 C12 68.4(5)
C16 Ir C6 C12 -60.0(5)
C4 Ir C6 C12 143.2(5)
C1 Ir C6 C12 -112.7(5)
C2 Ir C6 C12 -143.5(5)
C3 Ir C6 C12 179.9(5)
C5 Ir C6 C12 114.0(5)
C12 C7 C8 C9 0.9(8)
C7 C8 C9 C10 -1.4(8)
C8 C9 C10 C11 -0.2(8)
C9 C10 C11 C12 2.3(7)
C9 C10 C11 C13 -176.5(5)
C8 C7 C12 C11 1.2(7)
C8 C7 C12 C6 178.7(4)
C10 C11 C12 C7 -2.8(7)
C13 C11 C12 C7 176.0(4)
C10 C11 C12 C6 179.7(4)
C13 C11 C12 C6 -1.5(6)
C5 C6 C12 C7 -174.0(4)
C1 C6 C12 C7 7.0(7)
Ir C6 C12 C7 93.3(5)
C5 C6 C12 C11 3.4(6)
C1 C6 C12 C11 -175.6(4)
Ir C6 C12 C11 -89.3(5)
C10 C11 C13 C14 177.7(5)
C12 C11 C13 C14 -1.1(7)
C11 C13 C14 C5 1.8(7)
C6 C5 C14 C13 0.1(7)
C4 C5 C14 C13 -180.0(4)
Ir C5 C14 C13 94.9(6)
C24 Ir C15 C16 73.6(3)
C23 Ir C15 C16 110.6(3)
C4 Ir C15 C16 -157.1(4)
C1 Ir C15 C16 -87.9(3)
C2 Ir C15 C16 -58.6(3)
C3 Ir C15 C16 -49.5(6)
C5 Ir C15 C16 -150.2(3)
C6 Ir C15 C16 -123.3(3)
C24 Ir C15 C22 -170.4(4)
C23 Ir C15 C22 -133.4(4)
C16 Ir C15 C22 116.0(5)
C4 Ir C15 C22 -41.1(7)
C1 Ir C15 C22 28.1(4)
C2 Ir C15 C22 57.4(4)
C3 Ir C15 C22 66.5(6)
C5 Ir C15 C22 -34.1(4)
C6 Ir C15 C22 -7.3(4)
C22 C15 C16 C17 -1.8(7)
Ir C15 C16 C17 112.7(5)
C22 C15 C16 Ir -114.5(4)
C24 Ir C16 C15 -106.3(3)
C23 Ir C16 C15 -70.9(3)
C4 Ir C16 C15 156.1(5)
C1 Ir C16 C15 96.6(3)
C2 Ir C16 C15 132.6(3)
C3 Ir C16 C15 158.5(3)
C5 Ir C16 C15 62.1(5)
C6 Ir C16 C15 69.3(3)
C15 Ir C16 C17 -120.0(5)
C24 Ir C16 C17 133.8(4)
C23 Ir C16 C17 169.1(4)
C4 Ir C16 C17 36.1(7)
C1 Ir C16 C17 -23.4(4)
C2 Ir C16 C17 12.6(4)
C3 Ir C16 C17 38.6(4)
C5 Ir C16 C17 -57.9(6)
C6 Ir C16 C17 -50.7(4)
C15 C16 C17 C18 84.5(6)
Ir C16 C17 C18 169.9(3)
C16 C17 C18 C19 -73.2(6)
C17 C18 C19 C20 68.7(6)
C18 C19 C20 C21 -103.0(5)
C19 C20 C21 C22 58.5(6)
C16 C15 C22 C21 -91.3(5)
Ir C15 C22 C21 -176.7(3)
C20 C21 C22 C15 48.4(6)
C15 Ir C23 C24 -104.5(3)
C16 Ir C23 C24 -68.3(3)
C4 Ir C23 C24 96.8(3)
C1 Ir C23 C24 154.0(5)
C2 Ir C23 C24 55.9(5)
C3 Ir C23 C24 66.7(3)
C5 Ir C23 C24 132.1(3)
C6 Ir C23 C24 156.0(3)
C15 Ir C23 C30 137.9(4)
C24 Ir C23 C30 -117.5(4)
C16 Ir C23 C30 174.1(3)
C4 Ir C23 C30 -20.7(4)
C1 Ir C23 C30 36.5(7)
C2 Ir C23 C30 -61.6(6)
C3 Ir C23 C30 -50.8(4)
C5 Ir C23 C30 14.5(4)
C6 Ir C23 C30 38.4(4)
C30 C23 C24 C25 -1.4(7)
Ir C23 C24 C25 -114.2(4)
C30 C23 C24 Ir 112.8(4)
C15 Ir C24 C23 75.8(3)
C16 Ir C24 C23 112.7(3)
C4 Ir C24 C23 -87.8(3)
C1 Ir C24 C23 -158.7(4)
C2 Ir C24 C23 -152.3(3)
C3 Ir C24 C23 -124.0(3)
C5 Ir C24 C23 -60.8(3)
C6 Ir C24 C23 -57.3(5)
C15 Ir C24 C25 -166.5(4)
C23 Ir C24 C25 117.8(5)
C16 Ir C24 C25 -129.6(4)
C4 Ir C24 C25 30.0(4)
C1 Ir C24 C25 -41.0(6)
C2 Ir C24 C25 -34.6(4)
C3 Ir C24 C25 -6.2(4)
C5 Ir C24 C25 56.9(4)
C6 Ir C24 C25 60.5(6)
C23 C24 C25 C26 -91.3(5)
Ir C24 C25 C26 -177.5(3)
C24 C25 C26 C27 50.0(6)
C25 C26 C27 C28 55.1(6)
C26 C27 C28 C29 -101.2(5)
C27 C28 C29 C30 70.6(6)
C24 C23 C30 C29 83.9(5)
Ir C23 C30 C29 168.4(3)
C28 C29 C30 C23 -75.5(5)
